data_7228361
loop_
_publ_author_name
'Loose, Anja'
'Sheldrick, William S.'

_publ_section_title
;
 Quaternary Selenidogermanates(IV) A3[AgGe4Se10].2H2O and
 A2[MnGe4Se10].3H2O (A = Rb, Cs) with Open Framework Structures
;
_journal_name_full 'Zeitschrift fur Naturforschung B'
_journal_page_first 687
_journal_page_last 602
_journal_paper_doi 10.1515/znb-1997-0604
_journal_volume 52
_journal_year 1997
_chemical_formula_sum 'Cs2 Ge4 H6 Mn O3 Se10'
_chemical_formula_weight 1454.8
_space_group_IT_number 82
_symmetry_cell_setting tetragonal
_symmetry_Int_Tables_number 82
_symmetry_space_group_name_Hall 'I -4'
_symmetry_space_group_name_H-M 'I -4'
_cell_angle_alpha 90.
_cell_angle_beta 90.
_cell_angle_gamma 90.
_cell_formula_units_Z 2
_cell_length_a 8.859(1)
_cell_length_b 8.859(1)
_cell_length_c 15.448(3)
_cell_volume 1212.4(3)
_diffrn_ambient_temperature 293
_diffrn_radiation_probe x-ray
_diffrn_radiation_type MoK\a
_diffrn_radiation_wavelength 0.71069
_exptl_absorpt_coefficient_mu 23.4
_exptl_crystal_density_diffrn 3.985
_exptl_crystal_F_000 1266
_refine_ls_goodness_of_fit_ref 1.010
_refine_ls_number_reflns 679
_refine_ls_R_factor_gt 0.045
_refine_ls_wR_factor_gt 0.113
_cod_data_source_file Z-Naturforsch-1997-52b-687-692-4.cif
_cod_data_source_block Cs2
_cod_original_formula_sum 'H6 Cs2 Ge4 Mn O3 Se10'
_cod_database_code 7228361

loop_
_space_group_symop_id
_space_group_symop_operation_xyz
1 x,y,z
2 y,-x,-z
3 -x,-y,z
4 -y,x,-z
5 1/2+x,1/2+y,1/2+z
6 1/2+y,1/2-x,1/2-z
7 1/2-x,1/2-y,1/2+z
8 1/2-y,1/2+x,1/2-z

loop_
_atom_site_label
_atom_site_type_symbol
_atom_site_thermal_displace_type
_atom_site_fract_x
_atom_site_fract_y
_atom_site_fract_z
_atom_site_occupancy
_atom_site_U_iso_or_equiv
_atom_site_calc_flag
_atom_site_refinement_flags
_atom_site_disorder_assembly
_atom_site_disorder_group
Cs2 Cs Uiso -0.4501(11) 0.5753(11) -0.0307(6) 0.250 0.0100(3) . . . .
Cs1 Cs Uiso 0.00000 0.50000 0.25000 1.000 0.0084(1) . . . .
Se1 Se Uiso 0.4072(2) 0.2984(2) 0.2487(2) 1.000 0.0034(1) . . . .
Se2 Se Uiso 0.50000 0.00000 0.0713(2) 1.000 0.0034(1) . . . .
Se3 Se Uiso 0.1342(2) 0.2114(2) 0.08115(15) 1.000 0.0036(1) . . . .
Ge Ge Uiso 0.3129(2) 0.0957(2) 0.16479(14) 1.000 0.0026(1) . . . .
Mn Mn Uiso 0.00000 0.00000 0.00000 1.000 0.0028(2) . . . .
O O Uiso -0.274(4) 0.395(3) 0.1036(18) 0.750 0.0079(9) . . . .

loop_
_geom_angle_atom_site_label_1
_geom_angle_atom_site_label_2
_geom_angle_atom_site_label_3
_geom_angle
_geom_angle_site_symmetry_1
_geom_angle_site_symmetry_2
_geom_angle_site_symmetry_3
_geom_angle_publ_flag
Cs2 Cs2 Cs2 57.2(6) 2_455 . 3_465 yes
Cs2 Cs2 Cs2 65.6(7) 2_455 . 4_565 yes
Cs2 Cs2 Cs2 57.2(6) 3_465 . 4_565 yes
Ge Se1 Ge 104.09(9) . . 6_555 yes
Ge Se2 Ge 104.40(14) . . 3_655 yes
Ge Se3 Mn 105.76(8) . . . yes
Se1 Ge Se3 102.34(10) . . . yes
Se1 Ge Se2 112.78(9) 8_545 . . yes
Se1 Ge Se1 112.02(13) . . 8_545 yes
Se2 Ge Se3 107.58(12) . . . yes
Se1 Ge Se2 111.12(9) . . . yes
Se1 Ge Se3 110.41(10) 8_545 . . yes
Se3 Mn Se3 104.01(6) . . 4_555 yes
Se3 Mn Se3 121.06(7) 2_555 . 4_555 yes
Se3 Mn Se3 104.01(6) 3_555 . 4_555 yes
Se3 Mn Se3 104.01(6) 2_555 . 3_555 yes
Se3 Mn Se3 104.01(6) . . 2_555 yes
Se3 Mn Se3 121.06(7) . . 3_555 yes

loop_
_geom_bond_atom_site_label_1
_geom_bond_atom_site_label_2
_geom_bond_distance
_geom_bond_site_symmetry_1
_geom_bond_site_symmetry_2
_geom_bond_publ_flag
Cs2 Cs2 1.601(14) . 3_465 yes
Cs2 Cs2 1.477(14) . 4_565 yes
Cs2 Cs2 1.477(14) . 2_455 yes
Se1 Ge 2.355(3) . 6_555 yes
Se1 Ge 2.367(3) . . yes
Se2 Ge 2.356(3) . . yes
Se2 Ge 2.356(3) . 3_655 yes
Se3 Ge 2.286(3) . . yes
Se3 Mn 2.548(2) . . yes

loop_
_geom_torsion_atom_site_label_1
_geom_torsion_atom_site_label_2
_geom_torsion_atom_site_label_3
_geom_torsion_atom_site_label_4
_geom_torsion
_geom_torsion_site_symmetry_1
_geom_torsion_site_symmetry_2
_geom_torsion_site_symmetry_3
_geom_torsion_site_symmetry_4
_geom_torsion_publ_flag
Ge Se1 Ge Se2 -64.51(15) 6_555 . . . no
Ge Se1 Ge Se3 -179.10(11) 6_555 . . . no
Ge Se1 Ge Se1 62.64(13) 6_555 . . 8_545 no
Ge Se1 Ge Se1 64.21(13) . . 6_555 6_555 no
Ge Se1 Ge Se3 177.57(11) . . 6_555 6_555 no
Ge Se2 Ge Se1 63.68(11) 3_655 . . . no
Ge Se2 Ge Se3 174.96(8) 3_655 . . . no
Mn Se3 Ge Se1 -173.26(9) . . . . no
Mn Se3 Ge Se2 69.60(9) . . . . no
Mn Se3 Ge Se1 -53.85(13) . . . 8_545 no
Ge Se3 Mn Se3 -57.20(10) . . . 2_555 no
Ge Se3 Mn Se3 59.00(11) . . . 3_555 no
Ge Se3 Mn Se3 175.20(9) . . . 4_555 no
